data_7251071
loop_
_publ_author_name
'\<Culig, Matija'
'Nemec, Vinko'
'Bregovi\'c, Nikola'
'Cin\<ci\'c, Dominik'

_publ_section_title
;
 Halopyridinium cations as bifunctional donors of halogen and hydrogen
 bonds in salts with benzenesulfonic and p-toluenesulfonic acids
;
_journal_issue 47
_journal_name_full CrystEngComm
_journal_page_first 7638
_journal_page_last 7643
_journal_paper_doi 10.1039/D5CE00870K
_journal_volume 27
_journal_year 2025
_chemical_formula_moiety 'C6 H5 O3 S, C5 H5 I N'
_chemical_formula_sum 'C11 H10 I N O3 S'
_chemical_formula_weight 363.16
_space_group_crystal_system orthorhombic
_space_group_IT_number 61
_space_group_name_Hall '-P 2ac 2ab'
_space_group_name_H-M_alt 'P b c a'
_atom_sites_solution_hydrogens geom
_audit_creation_method SHELXL-2019/3
_audit_update_record
;
2025-09-02 deposited with the CCDC.	2025-10-23 downloaded from the CCDC.
;
_cell_angle_alpha 90
_cell_angle_beta 90
_cell_angle_gamma 90
_cell_formula_units_Z 8
_cell_length_a 12.9250(7)
_cell_length_b 9.7288(11)
_cell_length_c 21.2989(18)
_cell_measurement_reflns_used 2340
_cell_measurement_temperature 295
_cell_measurement_theta_max 26.0710
_cell_measurement_theta_min 4.3200
_cell_volume 2678.2(4)
_computing_structure_refinement 'SHELXL-2019/2 (Sheldrick, 2019)'
_diffrn_ambient_temperature 295
_diffrn_detector_area_resol_mean 16.3426
_diffrn_measured_fraction_theta_full 0.995
_diffrn_measured_fraction_theta_max 0.994
_diffrn_measurement_device_type 'Xcalibur, Sapphire3'
_diffrn_radiation_type MoK\a
_diffrn_radiation_wavelength 0.71073
_diffrn_reflns_av_R_equivalents 0.0824
_diffrn_reflns_av_unetI/netI 0.0428
_diffrn_reflns_Laue_measured_fraction_full 0.995
_diffrn_reflns_Laue_measured_fraction_max 0.994
_diffrn_reflns_limit_h_max 10
_diffrn_reflns_limit_h_min -16
_diffrn_reflns_limit_k_max 12
_diffrn_reflns_limit_k_min -12
_diffrn_reflns_limit_l_max 26
_diffrn_reflns_limit_l_min -26
_diffrn_reflns_number 21951
_diffrn_reflns_point_group_measured_fraction_full 0.995
_diffrn_reflns_point_group_measured_fraction_max 0.994
_diffrn_reflns_theta_full 25.242
_diffrn_reflns_theta_max 26.989
_diffrn_reflns_theta_min 4.139
_diffrn_source 'fine-focus sealed X-ray tube'
_exptl_absorpt_coefficient_mu 2.543
_exptl_absorpt_correction_T_max 1.00000
_exptl_absorpt_correction_T_min 0.29040
_exptl_absorpt_correction_type multi-scan
_exptl_absorpt_process_details
;
CrysAlisPro 1.171.38.43 (Rigaku Oxford Diffraction, 2015)
Empirical absorption correction using spherical harmonics,
 implemented in SCALE3 ABSPACK scaling algorithm.
;
_exptl_crystal_colour colorless
_exptl_crystal_density_diffrn 1.801
_exptl_crystal_description plate
_exptl_crystal_F_000 1408
_exptl_crystal_size_max 0.60
_exptl_crystal_size_mid 0.36
_exptl_crystal_size_min 0.11
_refine_diff_density_max 0.868
_refine_diff_density_min -0.812
_refine_diff_density_rms 0.090
_refine_ls_extinction_method none
_refine_ls_goodness_of_fit_ref 1.053
_refine_ls_hydrogen_treatment constr
_refine_ls_matrix_type full
_refine_ls_number_parameters 154
_refine_ls_number_reflns 2911
_refine_ls_number_restraints 0
_refine_ls_restrained_S_all 1.053
_refine_ls_R_factor_all 0.0912
_refine_ls_R_factor_gt 0.0480
_refine_ls_shift/su_max 0.001
_refine_ls_shift/su_mean 0.000
_refine_ls_structure_factor_coef Fsqd
_refine_ls_weighting_details 'w=1/[\s^2^(Fo^2^)+(0.0506P)^2^+1.7096P] where P=(Fo^2^+2Fc^2^)/3'
_refine_ls_weighting_scheme calc
_refine_ls_wR_factor_gt 0.1130
_refine_ls_wR_factor_ref 0.1417
_reflns_Friedel_coverage 0.000
_reflns_number_gt 1717
_reflns_number_total 2911
_reflns_threshold_expression 'I > 2\s(I)'
_cod_data_source_file d5ce00870k2.cif
_cod_data_source_block bsa_3IpyH
_cod_depositor_comments 'Adding full bibliography for 7251062--7251071.cif.'
_cod_database_code 7251071
_shelx_shelxl_version_number 2019/3
_shelx_space_group_comment
;
The symmetry employed for this shelxl refinement is uniquely defined
by the following loop, which should always be used as a source of
symmetry information in preference to the above space-group names.
They are only intended as comments.
;

loop_
_space_group_symop_operation_xyz
'x, y, z'
'-x+1/2, -y, z+1/2'
'-x, y+1/2, -z+1/2'
'x+1/2, -y+1/2, -z'
'-x, -y, -z'
'x-1/2, y, -z-1/2'
'x, -y-1/2, z-1/2'
'-x-1/2, y-1/2, z'

loop_
_atom_site_label
_atom_site_type_symbol
_atom_site_fract_x
_atom_site_fract_y
_atom_site_fract_z
_atom_site_U_iso_or_equiv
_atom_site_adp_type
_atom_site_occupancy
_atom_site_site_symmetry_order
_atom_site_calc_flag
_atom_site_refinement_flags_posn
_atom_site_refinement_flags_adp
_atom_site_refinement_flags_occupancy
_atom_site_disorder_assembly
_atom_site_disorder_group
I1 I 0.25693(3) 0.87037(4) 0.41795(2) 0.0701(2) Uani 1 1 d . . . . .
S1 S 0.57947(10) 0.37681(14) 0.39616(7) 0.0523(4) Uani 1 1 d . . . . .
O1 O 0.6291(3) 0.4586(4) 0.44529(17) 0.0644(10) Uani 1 1 d . . . . .
O2 O 0.6393(3) 0.2545(4) 0.3823(2) 0.0772(12) Uani 1 1 d . . . . .
O3 O 0.4721(3) 0.3506(5) 0.4088(2) 0.0806(14) Uani 1 1 d . . . . .
N1 N 0.5644(3) 0.7222(5) 0.4446(2) 0.0601(12) Uani 1 1 d . . . . .
H1 H 0.590250 0.643195 0.453665 0.072 Uiso 1 1 calc R U . . .
C7 C 0.4619(4) 0.7335(6) 0.4399(3) 0.0545(13) Uani 1 1 d . . . . .
H7 H 0.420139 0.656975 0.446439 0.065 Uiso 1 1 calc R U . . .
C8 C 0.4176(4) 0.8584(6) 0.4254(3) 0.0561(14) Uani 1 1 d . . . . .
C11 C 0.6281(4) 0.8269(7) 0.4359(3) 0.0624(15) Uani 1 1 d . . . . .
H11 H 0.699279 0.814101 0.438623 0.075 Uiso 1 1 calc R U . . .
C1 C 0.5840(4) 0.4836(6) 0.3283(2) 0.0559(14) Uani 1 1 d . . . . .
C9 C 0.4835(5) 0.9715(6) 0.4178(3) 0.0655(16) Uani 1 1 d . . . . .
H9 H 0.456209 1.057920 0.409178 0.079 Uiso 1 1 calc R U . . .
C10 C 0.5885(5) 0.9542(7) 0.4229(3) 0.0702(17) Uani 1 1 d . . . . .
H10 H 0.632651 1.028797 0.417639 0.084 Uiso 1 1 calc R U . . .
C5 C 0.5028(6) 0.6207(8) 0.2501(3) 0.099(3) Uani 1 1 d . . . . .
H5 H 0.442477 0.652480 0.231218 0.119 Uiso 1 1 calc R U . . .
C4 C 0.5952(7) 0.6597(9) 0.2269(4) 0.110(3) Uani 1 1 d . . . . .
H4 H 0.598918 0.721819 0.193787 0.132 Uiso 1 1 calc R U . . .
C6 C 0.4959(5) 0.5328(8) 0.3021(3) 0.087(2) Uani 1 1 d . . . . .
H6 H 0.431712 0.508643 0.318405 0.104 Uiso 1 1 calc R U . . .
C2 C 0.6762(5) 0.5192(9) 0.3035(3) 0.100(3) Uani 1 1 d . . . . .
H2 H 0.736691 0.483908 0.320889 0.120 Uiso 1 1 calc R U . . .
C3 C 0.6824(7) 0.6076(10) 0.2524(4) 0.125(4) Uani 1 1 d . . . . .
H3 H 0.746541 0.630927 0.235784 0.150 Uiso 1 1 calc R U . . .

loop_
_atom_site_aniso_label
_atom_site_aniso_U_11
_atom_site_aniso_U_22
_atom_site_aniso_U_33
_atom_site_aniso_U_23
_atom_site_aniso_U_13
_atom_site_aniso_U_12
I1 0.0503(3) 0.0843(4) 0.0758(4) 0.0043(2) 0.00114(18) 0.00824(18)
S1 0.0472(7) 0.0543(8) 0.0553(8) 0.0048(7) -0.0053(6) -0.0021(6)
O1 0.080(3) 0.054(2) 0.058(2) 0.005(2) -0.022(2) 0.000(2)
O2 0.093(3) 0.048(2) 0.091(3) -0.001(2) -0.005(2) 0.009(2)
O3 0.051(2) 0.119(4) 0.072(3) 0.026(3) -0.005(2) -0.012(2)
N1 0.057(3) 0.060(3) 0.063(3) 0.008(2) -0.001(2) 0.007(2)
C7 0.057(3) 0.053(3) 0.053(3) 0.004(3) -0.002(3) -0.005(3)
C8 0.052(3) 0.065(4) 0.051(3) -0.001(3) 0.005(3) 0.003(2)
C11 0.050(3) 0.064(4) 0.073(4) 0.004(3) 0.009(3) -0.003(3)
C1 0.055(3) 0.063(4) 0.050(3) 0.004(3) -0.006(3) -0.004(3)
C9 0.071(4) 0.051(4) 0.075(4) 0.009(3) 0.005(3) -0.001(3)
C10 0.063(4) 0.060(4) 0.087(5) 0.009(3) 0.013(3) -0.017(3)
C5 0.086(6) 0.129(8) 0.083(5) 0.050(5) -0.015(5) 0.017(4)
C4 0.107(7) 0.129(7) 0.093(6) 0.053(5) -0.001(5) -0.016(5)
C6 0.064(4) 0.121(6) 0.076(5) 0.030(5) -0.007(3) 0.007(4)
C2 0.057(4) 0.155(8) 0.089(5) 0.048(5) -0.005(4) -0.012(4)
C3 0.090(6) 0.196(11) 0.090(6) 0.067(6) 0.001(5) -0.029(6)

loop_
_atom_type_symbol
_atom_type_description
_atom_type_scat_dispersion_real
_atom_type_scat_dispersion_imag
_atom_type_scat_source
C C 0.0033 0.0016 'International Tables Vol C Tables 4.2.6.8 and 6.1.1.4'
H H 0.0000 0.0000 'International Tables Vol C Tables 4.2.6.8 and 6.1.1.4'
N N 0.0061 0.0033 'International Tables Vol C Tables 4.2.6.8 and 6.1.1.4'
O O 0.0106 0.0060 'International Tables Vol C Tables 4.2.6.8 and 6.1.1.4'
S S 0.1246 0.1234 'International Tables Vol C Tables 4.2.6.8 and 6.1.1.4'
I I -0.4742 1.8119 'International Tables Vol C Tables 4.2.6.8 and 6.1.1.4'

loop_
_geom_angle_atom_site_label_1
_geom_angle_atom_site_label_2
_geom_angle_atom_site_label_3
_geom_angle
_geom_angle_site_symmetry_1
_geom_angle_site_symmetry_3
_geom_angle_publ_flag
O3 S1 O2 114.1(3) . . ?
O3 S1 O1 112.8(3) . . ?
O2 S1 O1 111.0(2) . . ?
O3 S1 C1 106.7(2) . . ?
O2 S1 C1 107.2(3) . . ?
O1 S1 C1 104.4(2) . . ?
C11 N1 C7 123.0(5) . . ?
C11 N1 H1 118.5 . . ?
C7 N1 H1 118.5 . . ?
N1 C7 C8 120.1(5) . . ?
N1 C7 H7 119.9 . . ?
C8 C7 H7 119.9 . . ?
C7 C8 C9 117.8(5) . . ?
C7 C8 I1 118.6(4) . . ?
C9 C8 I1 123.6(4) . . ?
N1 C11 C10 119.5(5) . . ?
N1 C11 H11 120.3 . . ?
C10 C11 H11 120.3 . . ?
C2 C1 C6 119.3(6) . . ?
C2 C1 S1 119.8(5) . . ?
C6 C1 S1 120.9(5) . . ?
C10 C9 C8 119.7(6) . . ?
C10 C9 H9 120.1 . . ?
C8 C9 H9 120.1 . . ?
C11 C10 C9 119.8(6) . . ?
C11 C10 H10 120.1 . . ?
C9 C10 H10 120.1 . . ?
C4 C5 C6 121.2(7) . . ?
C4 C5 H5 119.4 . . ?
C6 C5 H5 119.4 . . ?
C5 C4 C3 119.1(7) . . ?
C5 C4 H4 120.4 . . ?
C3 C4 H4 120.4 . . ?
C1 C6 C5 119.2(6) . . ?
C1 C6 H6 120.4 . . ?
C5 C6 H6 120.4 . . ?
C1 C2 C3 121.0(7) . . ?
C1 C2 H2 119.5 . . ?
C3 C2 H2 119.5 . . ?
C4 C3 C2 120.0(8) . . ?
C4 C3 H3 120.0 . . ?
C2 C3 H3 120.0 . . ?

loop_
_geom_bond_atom_site_label_1
_geom_bond_atom_site_label_2
_geom_bond_distance
_geom_bond_site_symmetry_2
_geom_bond_publ_flag
I1 C8 2.086(6) . ?
S1 O3 1.437(4) . ?
S1 O2 1.449(4) . ?
S1 O1 1.463(4) . ?
S1 C1 1.780(5) . ?
N1 C11 1.323(7) . ?
N1 C7 1.333(6) . ?
N1 H1 0.8600 . ?
C7 C8 1.378(7) . ?
C7 H7 0.9300 . ?
C8 C9 1.401(8) . ?
C11 C10 1.368(9) . ?
C11 H11 0.9300 . ?
C1 C2 1.350(7) . ?
C1 C6 1.355(7) . ?
C9 C10 1.372(8) . ?
C9 H9 0.9300 . ?
C10 H10 0.9300 . ?
C5 C4 1.347(9) . ?
C5 C6 1.402(8) . ?
C5 H5 0.9300 . ?
C4 C3 1.349(11) . ?
C4 H4 0.9300 . ?
C6 H6 0.9300 . ?
C2 C3 1.390(9) . ?
C2 H2 0.9300 . ?
C3 H3 0.9300 . ?
